data_4309234
loop_
_publ_author_name
'Qi Yue'
'Jin Yang'
'Guang-Hua Li'
'Guo-Dong Li'
'Wei Xu'
'Jie-Sheng Chen'
'Su-Ning Wang'

_publ_section_title
;
Three-Dimensional 3d-4f Heterometallic Coordination Polymers:
Synthesis, Structures, and Magnetic Properties
;
_journal_name_full 'Inorganic Chemistry'
_journal_page_first 5241
_journal_page_last 5246
_journal_paper_doi 10.1021/ic048266k
_journal_volume 44
_journal_year 2005
_chemical_formula_moiety 'C35 H41 Gd2 N5 Ni2 O33'
_chemical_formula_sum 'C35 H41 Gd2 N5 Ni2 O33'
_chemical_formula_weight 1491.65
_chemical_melting_point ?
_chemical_name_systematic
; 
 ? 
;
_space_group_IT_number 33
_symmetry_cell_setting orthorhombic
_symmetry_space_group_name_Hall 'P 2c -2n'
_symmetry_space_group_name_H-M 'P n a 21'
_atom_sites_solution_hydrogens geom
_atom_sites_solution_primary direct
_atom_sites_solution_secondary difmap
_audit_creation_method SHELXL-97
_cell_angle_alpha 90.00
_cell_angle_beta 90.00
_cell_angle_gamma 90.00
_cell_formula_units_Z 4
_cell_length_a 28.567(6)
_cell_length_b 14.498(3)
_cell_length_c 12.250(2)
_cell_measurement_temperature 293(2)
_cell_measurement_theta_max 27.39
_cell_measurement_theta_min 3.05
_cell_volume 5073.5(17)
_computing_cell_refinement Process-auto
_computing_data_collection Process-auto
_computing_data_reduction Process-auto
_computing_structure_refinement 'SHELXL-97 (Sheldrick, 1997)'
_computing_structure_solution 'SHELXS-97 (Sheldrick, 1990)'
_diffrn_ambient_temperature 293(2)
_diffrn_detector_area_resol_mean 10.0
_diffrn_measured_fraction_theta_full 0.996
_diffrn_measured_fraction_theta_max 0.996
_diffrn_measurement_device_type 'Rigaku RAXIS-RAPID'
_diffrn_measurement_method omega-scan
_diffrn_radiation_monochromator graphite
_diffrn_radiation_source 'fine-focus sealed tube'
_diffrn_radiation_type MoK\a
_diffrn_radiation_wavelength 0.71073
_diffrn_reflns_av_R_equivalents 0.0568
_diffrn_reflns_av_sigmaI/netI 0.1164
_diffrn_reflns_limit_h_max 36
_diffrn_reflns_limit_h_min -36
_diffrn_reflns_limit_k_max 18
_diffrn_reflns_limit_k_min -18
_diffrn_reflns_limit_l_max 15
_diffrn_reflns_limit_l_min -15
_diffrn_reflns_number 45551
_diffrn_reflns_theta_full 27.39
_diffrn_reflns_theta_max 27.39
_diffrn_reflns_theta_min 3.05
_diffrn_standards_decay_% 0
_diffrn_standards_interval_count 0
_diffrn_standards_interval_time .
_diffrn_standards_number 0
_exptl_absorpt_coefficient_mu 3.417
_exptl_absorpt_correction_type none
_exptl_crystal_colour blue
_exptl_crystal_density_diffrn 1.953
_exptl_crystal_density_meas ?
_exptl_crystal_density_method 'not measured'
_exptl_crystal_description platelet
_exptl_crystal_F_000 2936
_exptl_crystal_size_max 0.120
_exptl_crystal_size_mid 0.045
_exptl_crystal_size_min 0.010
_refine_diff_density_max 1.308
_refine_diff_density_min -0.746
_refine_diff_density_rms 0.132
_refine_ls_abs_structure_details 'Flack H D (1983), Acta Cryst. A39, 876-881'
_refine_ls_abs_structure_Flack -0.004(9)
_refine_ls_extinction_method none
_refine_ls_goodness_of_fit_ref 0.849
_refine_ls_hydrogen_treatment mixed
_refine_ls_matrix_type full
_refine_ls_number_parameters 712
_refine_ls_number_reflns 11441
_refine_ls_number_restraints 25
_refine_ls_restrained_S_all 0.851
_refine_ls_R_factor_all 0.0527
_refine_ls_R_factor_gt 0.0338
_refine_ls_shift/su_max 0.008
_refine_ls_shift/su_mean 0.000
_refine_ls_structure_factor_coef Fsqd
_refine_ls_weighting_details 'calc w=1/[\s^2^(Fo^2^)+(0.0337P)^2^+0.0000P] where P=(Fo^2^+2Fc^2^)/3'
_refine_ls_weighting_scheme calc
_refine_ls_wR_factor_gt 0.0663
_refine_ls_wR_factor_ref 0.0739
_reflns_number_gt 7501
_reflns_number_total 11441
_reflns_threshold_expression >2sigma(I)
_cod_data_source_file ic048266ksi20041210_033517.cif
_cod_data_source_block sad
_cod_depositor_comments
;
The following automatic conversions were performed:
_chemical_melting_point value 'not measured' changed to '?' - value
is undefined or not given.
Automatic conversion script
Id: cif_fix_values 1391 2010-09-07 12:51:13Z saulius 

The following automatic conversions were performed:
'_symmetry_cell_setting' value 'Orthorhombic' changed to 'orthorhombic'
according to '/home/saulius/struct/CIF-dictionaries/cif_core.dic'
dictionary named 'cif_core.dic' version 2.4.1 from 2010-06-29.

Automatic conversion script
Id: cif_fix_enum 1527 2010-12-29 10:47:43Z saulius 

The following automatic conversions were performed:

'_exptl_crystal_density_meas' value 'none' was changed to '?' - the
value is perceived as not measured.

Automatic conversion script
Id: cif_fix_values 3008 2015-01-20 13:52:24Z robertas 
;
_cod_database_code 4309234

loop_
_symmetry_equiv_pos_as_xyz
'x, y, z'
'-x, -y, z+1/2'
'x+1/2, -y+1/2, z'
'-x+1/2, y+1/2, z+1/2'

loop_
_atom_site_label
_atom_site_type_symbol
_atom_site_fract_x
_atom_site_fract_y
_atom_site_fract_z
_atom_site_U_iso_or_equiv
_atom_site_adp_type
_atom_site_occupancy
_atom_site_symmetry_multiplicity
_atom_site_calc_flag
_atom_site_refinement_flags
_atom_site_disorder_assembly
_atom_site_disorder_group
Gd1 Gd 0.905821(13) 0.57444(2) 1.00030(3) 0.02513(9) Uani 1 1 d . . .
Gd2 Gd 0.842205(12) 0.89083(2) 1.21300(3) 0.02199(8) Uani 1 1 d . . .
Ni1 Ni 0.79787(3) 0.67094(7) 1.60028(7) 0.0232(2) Uani 1 1 d . . .
Ni2 Ni 1.03671(3) 0.87950(6) 1.00947(8) 0.0278(2) Uani 1 1 d . . .
O1 O 0.8400(2) 0.7433(3) 1.2934(4) 0.0329(13) Uani 1 1 d . . .
O2 O 0.79839(18) 0.7361(4) 1.4513(4) 0.0309(13) Uani 1 1 d . . .
O3 O 0.85978(19) 0.5622(4) 1.1699(4) 0.0372(14) Uani 1 1 d . . .
O4 O 0.92922(17) 0.6211(4) 1.1876(4) 0.0327(14) Uani 1 1 d . . .
O5 O 0.80611(17) 0.6086(3) 1.7520(4) 0.0285(12) Uani 1 1 d . . .
O6 O 0.83600(18) 0.6309(3) 1.9179(4) 0.0323(13) Uani 1 1 d . . .
O7 O 0.90946(15) 0.7338(3) 1.9948(4) 0.0268(10) Uani 1 1 d . . .
O8 O 0.8581(2) 0.8402(5) 2.0352(4) 0.064(2) Uani 1 1 d . . .
O9 O 0.75981(18) 0.5603(3) 1.5499(4) 0.0319(13) Uani 1 1 d . . .
O10 O 0.69358(18) 0.4888(4) 1.5788(4) 0.0348(14) Uani 1 1 d . . .
O11 O 0.60956(16) 0.5220(3) 1.6926(4) 0.0308(12) Uani 1 1 d . . .
O12 O 0.58609(19) 0.5976(4) 1.5435(4) 0.0488(16) Uani 1 1 d . . .
O13 O 1.01779(18) 0.7479(4) 1.0493(4) 0.0351(14) Uani 1 1 d . . .
O14 O 0.98719(16) 0.6171(3) 0.9849(4) 0.0290(12) Uani 1 1 d . . .
O15 O 0.92458(19) 0.5779(4) 0.8177(4) 0.0310(14) Uani 1 1 d . . .
O16 O 0.9874(2) 0.5442(3) 0.7204(5) 0.0471(14) Uani 1 1 d . . .
O17 O 1.06116(18) 1.0041(3) 0.9566(4) 0.0308(13) Uani 1 1 d . . .
O18 O 1.12170(17) 1.0796(3) 0.8911(4) 0.0255(12) Uani 1 1 d . . .
O19 O 1.21312(18) 1.0296(4) 0.8142(4) 0.0434(16) Uani 1 1 d . . .
O20 O 1.2416(2) 1.0156(4) 0.9802(5) 0.0530(17) Uani 1 1 d . . .
O21 O 0.8578(3) 0.4454(7) 0.9470(7) 0.127(4) Uani 1 1 d U . .
O22 O 0.9441(2) 0.4389(4) 1.0672(4) 0.0449(16) Uani 1 1 d . . .
O23 O 0.7690(2) 0.8122(4) 1.1524(5) 0.0617(19) Uani 1 1 d . . .
O24 O 0.92449(15) 0.8266(3) 1.2048(4) 0.0324(12) Uani 1 1 d . . .
O25 O 0.96895(19) 0.9337(4) 1.0470(4) 0.0430(15) Uani 1 1 d . . .
O26 O 1.0560(2) 0.9020(4) 1.1746(4) 0.0482(16) Uani 1 1 d . . .
O1W O 0.2046(4) 0.6920(11) 0.4062(9) 0.079(5) Uani 0.50 1 d P . .
O2W O 0.6898(3) 0.9017(6) 1.1991(11) 0.047(3) Uani 0.50 1 d P . .
O3W O 0.7642(3) 0.6041(6) 1.1538(6) 0.097(3) Uani 1 1 d U . .
O4W O 0.0525(3) 0.7283(5) 0.4464(5) 0.080(2) Uani 1 1 d . . .
O5W O 0.2422(3) 0.1017(6) 0.3941(6) 0.094(3) Uani 1 1 d . . .
O6W O 1.0487(3) 1.6439(4) 1.2399(5) 0.067(2) Uani 1 1 d . . .
O7W O 0.0089(3) 0.1371(5) 0.8538(5) 0.063(2) Uani 1 1 d . . .
O8W O 0.2072(5) 0.8827(10) 0.3205(11) 0.070(4) Uani 0.50 1 d PU . .
O9W O 0.1193(5) 0.7984(10) 0.2620(11) 0.070(4) Uani 0.50 1 d PU . .
N1 N 0.8558(2) 0.6071(4) 1.5282(4) 0.0273(16) Uani 1 1 d . . .
N2 N 0.8333(2) 0.7719(4) 1.6808(4) 0.0242(16) Uani 1 1 d . . .
N3 N 0.7301(2) 0.7155(4) 1.6411(4) 0.0206(14) Uani 1 1 d . . .
N4 N 1.0121(2) 0.8316(4) 0.8605(5) 0.0286(15) Uani 1 1 d . . .
N5 N 1.10535(19) 0.8476(4) 0.9760(5) 0.0297(16) Uani 1 1 d . . .
C1 C 0.8608(3) 0.6249(5) 1.4196(5) 0.0229(17) Uani 1 1 d . . .
C2 C 0.8899(2) 0.5791(5) 1.3524(6) 0.0227(16) Uani 1 1 d . . .
C3 C 0.9191(3) 0.5124(6) 1.3960(6) 0.040(2) Uani 1 1 d . . .
H3 H 0.9398 0.4791 1.3527 0.080 Uiso 1 1 calc . . .
C4 C 0.9159(3) 0.4978(6) 1.5085(7) 0.044(2) Uani 1 1 d . . .
H4 H 0.9358 0.4552 1.5410 0.080 Uiso 1 1 calc . . .
C5 C 0.8852(3) 0.5427(6) 1.5708(6) 0.0302(19) Uani 1 1 d . . .
H5 H 0.8839 0.5297 1.6451 0.080 Uiso 1 1 calc . . .
C6 C 0.8293(3) 0.7082(5) 1.3848(6) 0.0259(18) Uani 1 1 d . . .
C7 C 0.8929(3) 0.5916(5) 1.2307(6) 0.0248(18) Uani 1 1 d . . .
C8 C 0.8462(3) 0.7503(5) 1.7872(5) 0.0238(17) Uani 1 1 d . . .
C9 C 0.8692(2) 0.8123(5) 1.8527(5) 0.0190(16) Uani 1 1 d . . .
C10 C 0.8815(3) 0.8974(6) 1.8136(7) 0.042(2) Uani 1 1 d . . .
H10 H 0.8975 0.9391 1.8578 0.080 Uiso 1 1 calc . . .
C11 C 0.8696(3) 0.9211(5) 1.7049(8) 0.048(2) Uani 1 1 d . . .
H11 H 0.8782 0.9779 1.6759 0.080 Uiso 1 1 calc . . .
C12 C 0.8442(3) 0.8565(6) 1.6412(6) 0.041(2) Uani 1 1 d . . .
H12 H 0.8348 0.8725 1.5710 0.080 Uiso 1 1 calc . . .
C13 C 0.8278(3) 0.6561(5) 1.8219(6) 0.0248(18) Uani 1 1 d . . .
C14 C 0.8803(3) 0.7907(5) 1.9703(6) 0.0276(19) Uani 1 1 d . . .
C15 C 0.6999(3) 0.6489(5) 1.6259(5) 0.0256(18) Uani 1 1 d . . .
C16 C 0.6489(3) 0.6620(5) 1.6420(5) 0.0264(18) Uani 1 1 d . . .
C17 C 0.6339(3) 0.7491(6) 1.6748(6) 0.039(2) Uani 1 1 d . . .
H17 H 0.6024 0.7621 1.6863 0.080 Uiso 1 1 calc . . .
C18 C 0.6693(4) 0.8177(5) 1.6901(7) 0.053(3) Uani 1 1 d . . .
H18 H 0.6606 0.8768 1.7115 0.080 Uiso 1 1 calc . . .
C19 C 0.7169(3) 0.7976(6) 1.6733(6) 0.039(2) Uani 1 1 d . . .
H19 H 0.7393 0.8431 1.6853 0.080 Uiso 1 1 calc . . .
C20 C 0.7192(3) 0.5595(5) 1.5835(5) 0.0237(17) Uani 1 1 d . . .
C21 C 0.6119(2) 0.5880(5) 1.6232(6) 0.0298(19) Uani 1 1 d . . .
C22 C 0.9957(3) 0.7427(5) 0.8617(5) 0.0277(18) Uani 1 1 d . . .
C23 C 0.9775(3) 0.6985(6) 0.7724(6) 0.030(2) Uani 1 1 d . . .
C24 C 0.9740(3) 0.7483(6) 0.6738(7) 0.049(3) Uani 1 1 d . . .
H24 H 0.9627 0.7200 0.6109 0.080 Uiso 1 1 calc . . .
C25 C 0.9875(4) 0.8399(7) 0.6721(6) 0.052(3) Uani 1 1 d . . .
H25 H 0.9829 0.8751 0.6096 0.080 Uiso 1 1 calc . . .
C26 C 1.0083(3) 0.8801(6) 0.7662(7) 0.047(2) Uani 1 1 d . . .
H26 H 1.0196 0.9403 0.7631 0.080 Uiso 1 1 calc . . .
C27 C 1.0015(3) 0.7000(5) 0.9734(5) 0.0263(19) Uani 1 1 d . . .
C28 C 0.9611(3) 0.5986(6) 0.7731(6) 0.031(2) Uani 1 1 d . . .
C29 C 1.1305(3) 0.9193(5) 0.9454(5) 0.0285(18) Uani 1 1 d . . .
C30 C 1.1823(3) 0.9143(5) 0.9312(6) 0.0315(19) Uani 1 1 d . . .
C31 C 1.2039(3) 0.8296(7) 0.9471(7) 0.055(3) Uani 1 1 d . . .
H31 H 1.2362 0.8233 0.9426 0.080 Uiso 1 1 calc . . .
C32 C 1.1741(4) 0.7520(6) 0.9708(8) 0.060(3) Uani 1 1 d . . .
H32 H 1.1867 0.6930 0.9765 0.080 Uiso 1 1 calc . . .
C33 C 1.1249(3) 0.7668(6) 0.9857(7) 0.043(2) Uani 1 1 d . . .
H33 H 1.1061 0.7165 1.0031 0.080 Uiso 1 1 calc . . .
C34 C 1.1029(2) 1.0098(5) 0.9288(5) 0.0235(18) Uani 1 1 d . . .
C35 C 1.2155(3) 0.9946(6) 0.9101(7) 0.037(2) Uani 1 1 d . . .

loop_
_atom_site_aniso_label
_atom_site_aniso_U_11
_atom_site_aniso_U_22
_atom_site_aniso_U_33
_atom_site_aniso_U_23
_atom_site_aniso_U_13
_atom_site_aniso_U_12
Gd1 0.0359(2) 0.02109(17) 0.01843(16) 0.00045(19) -0.0039(2) -0.00201(18)
Gd2 0.02496(18) 0.02202(17) 0.01899(15) -0.00098(18) -0.00165(19) 0.00134(17)
Ni1 0.0245(6) 0.0255(6) 0.0196(5) -0.0002(4) -0.0017(4) -0.0041(5)
Ni2 0.0296(5) 0.0274(5) 0.0263(5) 0.0029(5) 0.0028(5) -0.0031(4)
O1 0.057(4) 0.027(3) 0.014(2) 0.008(2) 0.003(3) 0.001(3)
O2 0.040(3) 0.034(3) 0.018(3) 0.002(2) 0.004(3) 0.017(3)
O3 0.037(3) 0.044(4) 0.030(3) 0.001(3) -0.002(3) -0.004(3)
O4 0.031(3) 0.043(4) 0.023(3) -0.002(3) 0.010(2) -0.014(3)
O5 0.033(3) 0.022(3) 0.030(3) -0.002(2) -0.004(2) -0.008(2)
O6 0.040(4) 0.034(3) 0.022(3) 0.005(2) 0.003(3) -0.007(3)
O7 0.024(3) 0.024(2) 0.032(3) 0.002(3) -0.007(3) 0.006(2)
O8 0.079(5) 0.081(5) 0.033(3) -0.016(3) -0.013(3) 0.045(4)
O9 0.025(3) 0.035(3) 0.036(3) -0.012(2) 0.006(2) -0.007(3)
O10 0.040(4) 0.026(3) 0.039(3) -0.010(3) 0.010(3) -0.006(3)
O11 0.023(3) 0.027(3) 0.042(3) 0.013(3) 0.001(2) -0.001(2)
O12 0.031(3) 0.068(4) 0.047(3) 0.024(3) -0.009(3) -0.017(3)
O13 0.048(4) 0.031(3) 0.027(3) 0.000(2) 0.000(3) -0.014(3)
O14 0.031(3) 0.029(3) 0.027(3) -0.003(3) -0.003(2) 0.005(2)
O15 0.024(3) 0.040(4) 0.028(3) -0.008(3) -0.003(3) -0.001(3)
O16 0.059(4) 0.036(3) 0.046(3) 0.005(3) 0.007(4) 0.003(3)
O17 0.026(3) 0.034(3) 0.033(3) 0.007(2) 0.009(2) 0.001(3)
O18 0.028(3) 0.027(3) 0.021(3) 0.005(2) 0.008(2) -0.002(3)
O19 0.033(4) 0.058(4) 0.039(3) 0.019(3) 0.004(3) 0.012(3)
O20 0.039(4) 0.075(5) 0.045(4) 0.007(4) -0.019(3) -0.011(3)
O21 0.132(4) 0.125(4) 0.125(4) 0.002(2) -0.012(2) -0.007(2)
O22 0.061(4) 0.022(3) 0.052(4) 0.004(3) -0.010(3) 0.005(3)
O23 0.054(4) 0.059(5) 0.072(4) 0.011(4) -0.026(3) -0.030(4)
O24 0.024(3) 0.037(3) 0.036(3) -0.005(3) 0.006(3) 0.005(2)
O25 0.040(4) 0.036(4) 0.053(4) 0.008(3) 0.016(3) 0.002(3)
O26 0.063(4) 0.051(4) 0.030(3) 0.002(3) -0.004(3) -0.022(3)
O1W 0.010(6) 0.183(17) 0.043(7) -0.046(9) 0.006(6) -0.018(8)
O2W 0.035(6) 0.022(6) 0.084(9) 0.005(7) -0.035(7) 0.007(5)
O3W 0.093(3) 0.102(3) 0.096(3) -0.0069(19) -0.0013(19) 0.0026(19)
O4W 0.112(7) 0.065(5) 0.063(4) 0.016(4) 0.000(4) -0.005(5)
O5W 0.084(6) 0.123(7) 0.075(5) 0.036(5) 0.016(4) -0.026(5)
O6W 0.102(6) 0.054(4) 0.046(4) 0.004(3) -0.008(4) 0.002(4)
O7W 0.084(6) 0.059(5) 0.046(4) 0.000(3) -0.005(4) 0.019(4)
O8W 0.069(4) 0.073(4) 0.068(4) 0.001(2) -0.001(2) -0.003(2)
O9W 0.068(4) 0.070(4) 0.071(4) 0.004(2) -0.002(2) 0.000(2)
N1 0.037(4) 0.027(4) 0.018(3) 0.001(3) -0.004(3) -0.009(3)
N2 0.025(4) 0.032(4) 0.015(3) 0.006(3) -0.005(3) -0.011(3)
N3 0.021(4) 0.010(3) 0.030(3) -0.004(3) 0.002(3) -0.004(3)
N4 0.029(4) 0.032(4) 0.025(3) 0.010(3) 0.005(3) 0.000(3)
N5 0.023(4) 0.028(4) 0.039(4) 0.003(3) 0.005(3) -0.002(3)
C1 0.033(4) 0.025(5) 0.011(3) -0.002(3) 0.000(3) -0.010(4)
C2 0.013(4) 0.029(4) 0.026(4) -0.004(3) 0.000(3) 0.001(3)
C3 0.039(6) 0.051(6) 0.029(5) 0.000(4) 0.000(4) 0.004(5)
C4 0.034(5) 0.068(6) 0.030(4) 0.017(6) 0.001(5) 0.028(4)
C5 0.025(5) 0.043(5) 0.022(4) 0.009(4) -0.004(4) -0.003(4)
C6 0.027(5) 0.026(5) 0.024(4) -0.002(3) -0.007(4) -0.007(4)
C7 0.033(5) 0.023(4) 0.018(4) 0.006(3) -0.010(3) 0.001(3)
C8 0.017(4) 0.032(4) 0.023(4) 0.005(4) 0.012(4) -0.002(3)
C9 0.025(4) 0.017(4) 0.015(3) -0.005(3) -0.004(3) -0.006(3)
C10 0.040(5) 0.050(6) 0.036(5) -0.009(4) -0.007(4) -0.018(5)
C11 0.066(6) 0.031(5) 0.047(5) 0.008(6) -0.007(5) -0.019(4)
C12 0.062(6) 0.035(5) 0.024(4) 0.006(4) -0.009(4) -0.010(5)
C13 0.023(4) 0.030(5) 0.021(4) -0.001(4) 0.010(3) 0.001(4)
C14 0.026(5) 0.029(5) 0.027(4) -0.014(3) 0.000(4) -0.004(4)
C15 0.031(5) 0.028(5) 0.017(4) 0.012(3) 0.004(3) 0.008(4)
C16 0.031(5) 0.022(4) 0.027(4) 0.004(3) -0.011(3) 0.007(4)
C17 0.034(5) 0.032(5) 0.050(5) 0.003(4) -0.007(4) 0.002(4)
C18 0.084(8) 0.024(5) 0.051(6) 0.004(4) -0.003(6) -0.001(5)
C19 0.034(5) 0.042(6) 0.041(5) -0.010(4) 0.011(4) -0.001(4)
C20 0.026(5) 0.024(5) 0.021(4) -0.001(3) 0.002(3) 0.002(4)
C21 0.022(5) 0.037(5) 0.031(4) 0.003(4) 0.007(4) 0.009(4)
C22 0.039(5) 0.025(5) 0.019(4) -0.001(3) 0.002(4) 0.000(4)
C23 0.037(5) 0.034(5) 0.020(4) -0.005(4) 0.005(4) 0.015(4)
C24 0.068(7) 0.044(6) 0.034(5) 0.006(4) -0.002(5) -0.018(5)
C25 0.067(7) 0.074(8) 0.014(4) 0.006(5) -0.006(4) 0.018(6)
C26 0.063(7) 0.043(6) 0.035(5) 0.014(4) 0.009(5) 0.006(5)
C27 0.039(5) 0.019(4) 0.021(4) 0.002(3) 0.001(3) 0.012(4)
C28 0.044(6) 0.032(5) 0.018(4) -0.006(4) -0.007(4) 0.015(4)
C29 0.029(5) 0.038(5) 0.018(4) 0.002(3) -0.001(3) 0.006(4)
C30 0.039(5) 0.037(5) 0.018(4) 0.004(3) -0.002(3) 0.012(4)
C31 0.061(7) 0.054(7) 0.051(6) 0.017(5) 0.011(5) 0.032(6)
C32 0.070(7) 0.030(6) 0.080(8) 0.010(5) 0.012(6) 0.024(5)
C33 0.047(6) 0.037(5) 0.044(6) 0.003(5) 0.005(5) 0.009(4)
C34 0.014(4) 0.040(5) 0.017(4) -0.011(3) -0.004(3) 0.006(4)
C35 0.030(5) 0.042(6) 0.038(5) 0.007(4) 0.007(4) 0.011(4)

loop_
_atom_type_symbol
_atom_type_description
_atom_type_scat_dispersion_real
_atom_type_scat_dispersion_imag
_atom_type_scat_source
C C 0.0033 0.0016 'International Tables Vol C Tables 4.2.6.8 and 6.1.1.4'
H H 0.0000 0.0000 'International Tables Vol C Tables 4.2.6.8 and 6.1.1.4'
N N 0.0061 0.0033 'International Tables Vol C Tables 4.2.6.8 and 6.1.1.4'
O O 0.0106 0.0060 'International Tables Vol C Tables 4.2.6.8 and 6.1.1.4'
Ni Ni 0.3393 1.1124 'International Tables Vol C Tables 4.2.6.8 and 6.1.1.4'
Gd Gd -0.1653 3.9035 'International Tables Vol C Tables 4.2.6.8 and 6.1.1.4'

loop_
_geom_angle_atom_site_label_1
_geom_angle_atom_site_label_2
_geom_angle_atom_site_label_3
_geom_angle
_geom_angle_site_symmetry_1
_geom_angle_site_symmetry_3
_geom_angle_publ_flag
O15 Gd1 O7 86.54(19) . 1_554 ?
O15 Gd1 O6 77.03(18) . 1_554 ?
O7 Gd1 O6 71.45(16) 1_554 1_554 ?
O15 Gd1 O22 104.17(19) . . ?
O7 Gd1 O22 144.02(18) 1_554 . ?
O6 Gd1 O22 144.12(18) 1_554 . ?
O15 Gd1 O21 83.5(3) . . ?
O7 Gd1 O21 142.4(3) 1_554 . ?
O6 Gd1 O21 71.0(3) 1_554 . ?
O22 Gd1 O21 73.5(3) . . ?
O15 Gd1 O14 72.17(17) . . ?
O7 Gd1 O14 72.45(16) 1_554 . ?
O6 Gd1 O14 133.30(17) 1_554 . ?
O22 Gd1 O14 78.32(18) . . ?
O21 Gd1 O14 136.6(3) . . ?
O15 Gd1 O3 160.94(18) . . ?
O7 Gd1 O3 96.90(18) 1_554 . ?
O6 Gd1 O3 86.27(17) 1_554 . ?
O22 Gd1 O3 84.02(19) . . ?
O21 Gd1 O3 82.5(3) . . ?
O14 Gd1 O3 126.76(16) . . ?
O15 Gd1 O4 146.06(17) . . ?
O7 Gd1 O4 75.09(18) 1_554 . ?
O6 Gd1 O4 121.55(17) 1_554 . ?
O22 Gd1 O4 77.53(18) . . ?
O21 Gd1 O4 127.9(2) . . ?
O14 Gd1 O4 75.13(16) . . ?
O3 Gd1 O4 52.02(16) . . ?
O15 Gd1 C7 171.3(2) . . ?
O7 Gd1 C7 86.97(19) 1_554 . ?
O6 Gd1 C7 106.26(19) 1_554 . ?
O22 Gd1 C7 78.01(19) . . ?
O21 Gd1 C7 105.2(3) . . ?
O14 Gd1 C7 100.36(18) . . ?
O3 Gd1 C7 26.47(18) . . ?
O4 Gd1 C7 25.66(17) . . ?
O19 Gd2 O8 141.8(2) 2_775 1_554 ?
O19 Gd2 O1 102.11(19) 2_775 . ?
O8 Gd2 O1 96.3(2) 1_554 . ?
O19 Gd2 O11 93.09(19) 2_775 4_654 ?
O8 Gd2 O11 92.4(2) 1_554 4_654 ?
O1 Gd2 O11 142.31(18) . 4_654 ?
O19 Gd2 O10 77.36(18) 2_775 4_654 ?
O8 Gd2 O10 68.38(19) 1_554 4_654 ?
O1 Gd2 O10 144.27(18) . 4_654 ?
O11 Gd2 O10 72.52(17) 4_654 4_654 ?
O19 Gd2 O18 73.97(17) 2_775 2_775 ?
O8 Gd2 O18 143.21(19) 1_554 2_775 ?
O1 Gd2 O18 78.34(17) . 2_775 ?
O11 Gd2 O18 73.03(17) 4_654 2_775 ?
O10 Gd2 O18 133.26(17) 4_654 2_775 ?
O19 Gd2 O23 79.3(2) 2_775 . ?
O8 Gd2 O23 75.1(2) 1_554 . ?
O1 Gd2 O23 71.72(19) . . ?
O11 Gd2 O23 145.65(18) 4_654 . ?
O10 Gd2 O23 73.14(19) 4_654 . ?
O18 Gd2 O23 134.22(18) 2_775 . ?
O19 Gd2 O24 146.99(18) 2_775 . ?
O8 Gd2 O24 70.6(2) 1_554 . ?
O1 Gd2 O24 73.02(18) . . ?
O11 Gd2 O24 75.53(15) 4_654 . ?
O10 Gd2 O24 125.87(18) 4_654 . ?
O18 Gd2 O24 73.08(17) 2_775 . ?
O23 Gd2 O24 126.76(19) . . ?
O9 Ni1 N2 168.7(2) . . ?
O9 Ni1 O2 95.6(2) . . ?
N2 Ni1 O2 95.5(2) . . ?
O9 Ni1 O5 89.4(2) . . ?
N2 Ni1 O5 79.8(2) . . ?
O2 Ni1 O5 172.9(2) . . ?
O9 Ni1 N1 86.9(2) . . ?
N2 Ni1 N1 97.4(2) . . ?
O2 Ni1 N1 79.8(2) . . ?
O5 Ni1 N1 95.5(2) . . ?
O9 Ni1 N3 79.7(2) . . ?
N2 Ni1 N3 97.0(2) . . ?
O2 Ni1 N3 94.4(2) . . ?
O5 Ni1 N3 91.4(2) . . ?
N1 Ni1 N3 164.9(2) . . ?
O13 Ni2 O17 173.1(2) . . ?
O13 Ni2 N5 95.2(2) . . ?
O17 Ni2 N5 79.0(2) . . ?
O13 Ni2 N4 78.9(2) . . ?
O17 Ni2 N4 97.6(2) . . ?
N5 Ni2 N4 94.2(2) . . ?
O13 Ni2 O26 89.1(2) . . ?
O17 Ni2 O26 94.4(2) . . ?
N5 Ni2 O26 88.7(2) . . ?
N4 Ni2 O26 167.9(2) . . ?
O13 Ni2 O25 93.0(2) . . ?
O17 Ni2 O25 93.0(2) . . ?
N5 Ni2 O25 171.3(2) . . ?
N4 Ni2 O25 90.3(2) . . ?
O26 Ni2 O25 88.5(2) . . ?
C6 O1 Gd2 137.9(5) . . ?
C6 O2 Ni1 115.4(4) . . ?
C7 O3 Gd1 94.1(4) . . ?
C7 O4 Gd1 94.2(4) . . ?
C13 O5 Ni1 115.1(5) . . ?
C13 O6 Gd1 130.9(5) . 1_556 ?
C14 O7 Gd1 131.1(5) . 1_556 ?
C14 O8 Gd2 150.8(5) . 1_556 ?
C20 O9 Ni1 114.2(5) . . ?
C20 O10 Gd2 134.2(5) . 4_645 ?
C21 O11 Gd2 129.9(4) . 4_645 ?
C27 O13 Ni2 116.1(4) . . ?
C27 O14 Gd1 123.9(4) . . ?
C28 O15 Gd1 130.0(5) . . ?
C34 O17 Ni2 118.3(5) . . ?
C34 O18 Gd2 131.2(4) . 2_774 ?
C35 O19 Gd2 136.4(5) . 2_774 ?
C5 N1 C1 116.1(6) . . ?
C5 N1 Ni1 129.1(5) . . ?
C1 N1 Ni1 114.2(5) . . ?
C12 N2 C8 118.6(6) . . ?
C12 N2 Ni1 126.3(5) . . ?
C8 N2 Ni1 115.0(5) . . ?
C15 N3 C19 121.6(7) . . ?
C15 N3 Ni1 110.4(5) . . ?
C19 N3 Ni1 128.0(5) . . ?
C26 N4 C22 118.1(7) . . ?
C26 N4 Ni2 126.9(6) . . ?
C22 N4 Ni2 114.9(4) . . ?
C33 N5 C29 120.1(7) . . ?
C33 N5 Ni2 126.4(5) . . ?
C29 N5 Ni2 113.5(5) . . ?
C2 C1 N1 124.7(7) . . ?
C2 C1 C6 124.7(6) . . ?
N1 C1 C6 110.7(6) . . ?
C1 C2 C3 118.7(7) . . ?
C1 C2 C7 125.6(7) . . ?
C3 C2 C7 115.6(6) . . ?
C2 C3 C4 116.5(7) . . ?
C2 C3 H3 121.8 . . ?
C4 C3 H3 121.8 . . ?
C5 C4 C3 122.4(7) . . ?
C5 C4 H4 118.8 . . ?
C3 C4 H4 118.8 . . ?
C4 C5 N1 121.4(6) . . ?
C4 C5 H5 119.3 . . ?
N1 C5 H5 119.3 . . ?
O1 C6 O2 127.3(7) . . ?
O1 C6 C1 114.4(6) . . ?
O2 C6 C1 118.1(6) . . ?
O4 C7 O3 119.2(6) . . ?
O4 C7 C2 120.7(6) . . ?
O3 C7 C2 119.7(6) . . ?
O4 C7 Gd1 60.1(4) . . ?
O3 C7 Gd1 59.4(4) . . ?
C2 C7 Gd1 167.3(5) . . ?
C9 C8 N2 121.8(7) . . ?
C9 C8 C13 126.1(6) . . ?
N2 C8 C13 111.9(7) . . ?
C10 C9 C8 120.6(6) . . ?
C10 C9 C14 117.9(6) . . ?
C8 C9 C14 121.5(6) . . ?
C9 C10 C11 119.0(7) . . ?
C9 C10 H10 120.5 . . ?
C11 C10 H10 120.5 . . ?
C10 C11 C12 118.7(7) . . ?
C10 C11 H11 120.7 . . ?
C12 C11 H11 120.7 . . ?
N2 C12 C11 121.2(7) . . ?
N2 C12 H12 119.4 . . ?
C11 C12 H12 119.4 . . ?
O6 C13 O5 124.7(7) . . ?
O6 C13 C8 117.2(7) . . ?
O5 C13 C8 118.0(6) . . ?
O7 C14 O8 125.8(7) . . ?
O7 C14 C9 121.5(7) . . ?
O8 C14 C9 112.5(7) . . ?
N3 C15 C16 122.4(7) . . ?
N3 C15 C20 116.3(7) . . ?
C16 C15 C20 121.2(7) . . ?
C17 C16 C15 117.2(7) . . ?
C17 C16 C21 118.0(7) . . ?
C15 C16 C21 124.8(6) . . ?
C16 C17 C18 116.8(8) . . ?
C16 C17 H17 121.6 . . ?
C18 C17 H17 121.6 . . ?
C19 C18 C17 121.4(8) . . ?
C19 C18 H18 119.3 . . ?
C17 C18 H18 119.3 . . ?
N3 C19 C18 120.7(8) . . ?
N3 C19 H19 119.7 . . ?
C18 C19 H19 119.7 . . ?
O9 C20 O10 122.6(7) . . ?
O9 C20 C15 117.0(7) . . ?
O10 C20 C15 120.4(7) . . ?
O12 C21 O11 125.4(7) . . ?
O12 C21 C16 117.1(7) . . ?
O11 C21 C16 117.5(7) . . ?
C23 C22 N4 124.1(7) . . ?
C23 C22 C27 125.0(7) . . ?
N4 C22 C27 111.0(6) . . ?
C22 C23 C24 118.1(7) . . ?
C22 C23 C28 123.9(7) . . ?
C24 C23 C28 118.0(7) . . ?
C25 C24 C23 119.0(8) . . ?
C25 C24 H24 120.5 . . ?
C23 C24 H24 120.5 . . ?
C24 C25 C26 119.9(8) . . ?
C24 C25 H25 120.0 . . ?
C26 C25 H25 120.0 . . ?
N4 C26 C25 120.6(8) . . ?
N4 C26 H26 119.7 . . ?
C25 C26 H26 119.7 . . ?
O13 C27 O14 124.1(6) . . ?
O13 C27 C22 119.1(7) . . ?
O14 C27 C22 116.7(7) . . ?
O15 C28 O16 125.8(8) . . ?
O15 C28 C23 120.1(7) . . ?
O16 C28 C23 114.0(8) . . ?
N5 C29 C30 122.4(7) . . ?
N5 C29 C34 115.4(7) . . ?
C30 C29 C34 122.2(7) . . ?
C31 C30 C29 117.9(8) . . ?
C31 C30 C35 114.9(8) . . ?
C29 C30 C35 126.9(7) . . ?
C30 C31 C32 117.2(8) . . ?
C30 C31 H31 121.4 . . ?
C32 C31 H31 121.4 . . ?
C33 C32 C31 119.2(8) . . ?
C33 C32 H32 120.4 . . ?
C31 C32 H32 120.4 . . ?
N5 C33 C32 122.9(8) . . ?
N5 C33 H33 118.5 . . ?
C32 C33 H33 118.5 . . ?
O18 C34 O17 125.1(7) . . ?
O18 C34 C29 121.5(6) . . ?
O17 C34 C29 113.4(7) . . ?
O20 C35 O19 126.8(8) . . ?
O20 C35 C30 117.9(7) . . ?
O19 C35 C30 115.2(7) . . ?

loop_
_geom_bond_atom_site_label_1
_geom_bond_atom_site_label_2
_geom_bond_distance
_geom_bond_site_symmetry_2
_geom_bond_publ_flag
Gd1 O15 2.300(5) . ?
Gd1 O7 2.313(4) 1_554 ?
Gd1 O6 2.381(5) 1_554 ?
Gd1 O22 2.393(5) . ?
Gd1 O21 2.410(9) . ?
Gd1 O14 2.413(5) . ?
Gd1 O3 2.465(5) . ?
Gd1 O4 2.484(5) . ?
Gd1 C7 2.857(7) . ?
Gd2 O19 2.316(5) 2_775 ?
Gd2 O8 2.342(6) 1_554 ?
Gd2 O1 2.355(5) . ?
Gd2 O11 2.362(5) 4_654 ?
Gd2 O10 2.401(5) 4_654 ?
Gd2 O18 2.450(5) 2_775 ?
Gd2 O23 2.494(5) . ?
Gd2 O24 2.530(4) . ?
Ni1 O9 2.034(5) . ?
Ni1 N2 2.035(6) . ?
Ni1 O2 2.055(5) . ?
Ni1 O5 2.080(5) . ?
Ni1 N1 2.092(6) . ?
Ni1 N3 2.101(6) . ?
Ni2 O13 2.042(5) . ?
Ni2 O17 2.042(5) . ?
Ni2 N5 2.056(6) . ?
Ni2 N4 2.076(6) . ?
Ni2 O26 2.121(5) . ?
Ni2 O25 2.139(5) . ?
O1 C6 1.267(8) . ?
O2 C6 1.268(8) . ?
O3 C7 1.277(8) . ?
O4 C7 1.240(8) . ?
O5 C13 1.261(8) . ?
O6 C13 1.254(8) . ?
O6 Gd1 2.381(5) 1_556 ?
O7 C14 1.210(8) . ?
O7 Gd1 2.313(4) 1_556 ?
O8 C14 1.245(8) . ?
O8 Gd2 2.342(6) 1_556 ?
O9 C20 1.232(8) . ?
O10 C20 1.260(8) . ?
O10 Gd2 2.401(5) 4_645 ?
O11 C21 1.281(8) . ?
O11 Gd2 2.362(5) 4_645 ?
O12 C21 1.231(9) . ?
O13 C27 1.250(8) . ?
O14 C27 1.278(8) . ?
O15 C28 1.216(9) . ?
O16 C28 1.265(9) . ?
O17 C34 1.242(8) . ?
O18 C34 1.236(8) . ?
O18 Gd2 2.450(5) 2_774 ?
O19 C35 1.282(9) . ?
O19 Gd2 2.316(5) 2_774 ?
O20 C35 1.177(9) . ?
N1 C5 1.360(9) . ?
N1 C1 1.362(9) . ?
N2 C12 1.354(10) . ?
N2 C8 1.391(8) . ?
N3 C15 1.309(9) . ?
N3 C19 1.310(9) . ?
N4 C26 1.356(9) . ?
N4 C22 1.371(9) . ?
N5 C33 1.304(9) . ?
N5 C29 1.318(9) . ?
C1 C2 1.345(9) . ?
C1 C6 1.565(10) . ?
C2 C3 1.385(10) . ?
C2 C7 1.504(10) . ?
C3 C4 1.397(12) . ?
C3 H3 0.9300 . ?
C4 C5 1.332(10) . ?
C4 H4 0.9300 . ?
C5 H5 0.9300 . ?
C8 C9 1.373(10) . ?
C8 C13 1.523(10) . ?
C9 C10 1.370(10) . ?
C9 C14 1.508(9) . ?
C10 C11 1.417(12) . ?
C10 H10 0.9300 . ?
C11 C12 1.419(11) . ?
C11 H11 0.9300 . ?
C12 H12 0.9300 . ?
C15 C16 1.482(10) . ?
C15 C20 1.501(10) . ?
C16 C17 1.393(10) . ?
C16 C21 1.524(10) . ?
C17 C18 1.430(11) . ?
C17 H17 0.9300 . ?
C18 C19 1.407(12) . ?
C18 H18 0.9300 . ?
C19 H19 0.9300 . ?
C22 C23 1.370(10) . ?
C22 C27 1.511(9) . ?
C23 C24 1.411(10) . ?
C23 C28 1.523(11) . ?
C24 C25 1.382(13) . ?
C24 H24 0.9300 . ?
C25 C26 1.423(11) . ?
C25 H25 0.9300 . ?
C26 H26 0.9300 . ?
C29 C30 1.491(10) . ?
C29 C34 1.544(10) . ?
C30 C31 1.388(11) . ?
C30 C35 1.524(11) . ?
C31 C32 1.440(13) . ?
C31 H31 0.9300 . ?
C32 C33 1.434(12) . ?
C32 H32 0.9300 . ?
C33 H33 0.9300 . ?
